data_4502374
loop_
_publ_author_name
'Wang, Yong-Tao'
'Tang, Gui-Mei'
'Wei, Yong-Qin'
'Qin, Ting-Xiao'
'Li, Tian-Duo'
'He, Chao'
'Ling, Ji-Bei'
'Long, Xi-Fa'
'Weng Ng, Seik'

_publ_section_title
;
 Two New Nonlinear Optical and Ferroelectric Three-Dimensional
 Metal&#x2212;Organic Frameworks with an sqp-net
;
_journal_issue 1
_journal_name_full 'Crystal Growth &amp; Design'
_journal_page_first 25
_journal_paper_doi 10.1021/cg901066v
_journal_volume 10
_journal_year 2010
_chemical_formula_sum 'C44 H42 Br2 Cd2 N16 O'
_chemical_formula_weight 1195.56
_chemical_name_systematic
; 
 ? 
;
_space_group_IT_number 104
_symmetry_cell_setting tetragonal
_symmetry_space_group_name_Hall 'P 4 -2n'
_symmetry_space_group_name_H-M 'P 4 n c'
_atom_sites_solution_hydrogens geom
_atom_sites_solution_primary direct
_atom_sites_solution_secondary difmap
_audit_creation_method SHELXL-97
_cell_angle_alpha 90.00
_cell_angle_beta 90.00
_cell_angle_gamma 90.00
_cell_formula_units_Z 2
_cell_length_a 11.9525(6)
_cell_length_b 11.952
_cell_length_c 15.0052(7)
_cell_measurement_reflns_used 9596
_cell_measurement_temperature 293(2)
_cell_measurement_theta_max 27.55
_cell_measurement_theta_min 2.41
_cell_volume 2143.59(15)
_computing_cell_refinement 'Bruker SMART'
_computing_data_collection 'Bruker SMART'
_computing_data_reduction 'Bruker SAINT'
_computing_molecular_graphics 'Bruker SHELXTL'
_computing_publication_material 'Bruker SHELXTL'
_computing_structure_refinement 'SHELXL-97 (Sheldrick, 1997)'
_computing_structure_solution 'SHELXS-97 (Sheldrick, 1990)'
_diffrn_ambient_temperature 293(2)
_diffrn_measured_fraction_theta_full 0.939
_diffrn_measured_fraction_theta_max 0.939
_diffrn_measurement_device_type 'CCD area detector'
_diffrn_measurement_method 'phi and omega scans'
_diffrn_radiation_monochromator graphite
_diffrn_radiation_source 'fine-focus sealed tube'
_diffrn_radiation_type MoK\a
_diffrn_radiation_wavelength 0.71073
_diffrn_reflns_av_R_equivalents 0.0649
_diffrn_reflns_av_sigmaI/netI 0.0429
_diffrn_reflns_limit_h_max 15
_diffrn_reflns_limit_h_min -2
_diffrn_reflns_limit_k_max 15
_diffrn_reflns_limit_k_min -15
_diffrn_reflns_limit_l_max 14
_diffrn_reflns_limit_l_min -16
_diffrn_reflns_number 5839
_diffrn_reflns_theta_full 27.52
_diffrn_reflns_theta_max 27.52
_diffrn_reflns_theta_min 2.18
_exptl_absorpt_coefficient_mu 2.914
_exptl_absorpt_correction_T_max 0.7593
_exptl_absorpt_correction_T_min 0.5933
_exptl_absorpt_correction_type none
_exptl_crystal_colour pale-yellow
_exptl_crystal_density_diffrn 1.852
_exptl_crystal_density_meas 0
_exptl_crystal_density_method 'not measured'
_exptl_crystal_description block
_exptl_crystal_F_000 1184
_exptl_crystal_size_max 0.20
_exptl_crystal_size_mid 0.20
_exptl_crystal_size_min 0.10
_refine_diff_density_max 0.460
_refine_diff_density_min -0.676
_refine_diff_density_rms 0.104
_refine_ls_abs_structure_details 'Flack H D (1983), Acta Cryst. A39, 876-881'
_refine_ls_abs_structure_Flack -0.006(9)
_refine_ls_extinction_coef 0.0085(5)
_refine_ls_extinction_expression Fc^*^=kFc[1+0.001xFc^2^\l^3^/sin(2\q)]^-1/4^
_refine_ls_extinction_method SHELXL
_refine_ls_goodness_of_fit_ref 1.066
_refine_ls_hydrogen_treatment mixed
_refine_ls_matrix_type full
_refine_ls_number_parameters 158
_refine_ls_number_reflns 2055
_refine_ls_number_restraints 7
_refine_ls_restrained_S_all 1.065
_refine_ls_R_factor_all 0.0337
_refine_ls_R_factor_gt 0.0279
_refine_ls_shift/su_max 0.001
_refine_ls_shift/su_mean 0.000
_refine_ls_structure_factor_coef Fsqd
_refine_ls_weighting_details 'calc w=1/[\s^2^(Fo^2^)+(0.0463P)^2^+0.0123P] where P=(Fo^2^+2Fc^2^)/3'
_refine_ls_weighting_scheme calc
_refine_ls_wR_factor_gt 0.0748
_refine_ls_wR_factor_ref 0.0770
_reflns_number_gt 1777
_reflns_number_total 2055
_reflns_threshold_expression >2sigma(I)
_cod_data_source_file cg901066v_si_002.cif
_cod_data_source_block compound_2
_cod_depositor_comments
;
The following automatic conversions were performed:

'_symmetry_cell_setting' value 'Tetragonal' changed to 'tetragonal'
according to /home/saulius/struct/CIF-dictionaries/cif_core.dic
dictionary named 'cif_core.dic' version 2.4.2 from 2011-04-26.

Automatic conversion script
Id: cif_fix_values 1715 2011-07-08 13:25:40Z adriana 
;
_cod_original_cell_volume 2143.68(15)
_cod_original_sg_symbol_H-M P4nc
_cod_database_code 4502374

loop_
_symmetry_equiv_pos_as_xyz
'x, y, z'
'-x+1/2, y+1/2, z+1/2'
'-x, -y, z'
'x+1/2, -y+1/2, z+1/2'
'-y+1/2, -x+1/2, z+1/2'
'y, -x, z'
'-y, x, z'
'y+1/2, x+1/2, z+1/2'

loop_
_atom_site_label
_atom_site_type_symbol
_atom_site_fract_x
_atom_site_fract_y
_atom_site_fract_z
_atom_site_U_iso_or_equiv
_atom_site_adp_type
_atom_site_occupancy
_atom_site_symmetry_multiplicity
_atom_site_calc_flag
_atom_site_refinement_flags
_atom_site_disorder_assembly
_atom_site_disorder_group
Cd1 Cd 0.0000 0.0000 0.48264(5) 0.02509(17) Uani 1 4 d S . .
Cd2 Cd 0.5000 0.5000 0.35299(3) 0.02221(16) Uani 1 4 d S . .
Br1 Br 0.5000 0.5000 0.53905(5) 0.0252(2) Uani 1 4 d S . .
Br2 Br 0.5000 0.5000 0.16757(9) 0.03165(19) Uani 1 4 d S . .
O1 O 0.010(4) 0.0269(17) 0.3161(7) 0.024(4) Uani 0.25 1 d PU A -1
H1A H 0.0856 0.0423 0.2988 0.036 Uiso 0.25 1 d PR A -1
H1B H -0.0372 0.0885 0.2994 0.036 Uiso 0.25 1 d PR A -1
N1 N 0.0360(2) 0.18974(19) 0.4799(3) 0.0334(7) Uani 1 1 d . A .
N2 N 0.14291(17) 0.33898(17) 0.4803(2) 0.0242(5) Uani 1 1 d . A .
N3 N 0.30153(18) 0.54676(18) 0.3482(2) 0.0221(6) Uani 1 1 d . . .
N4 N 0.1146(2) 0.5298(2) 0.3668(2) 0.0267(6) Uani 1 1 d . . .
H4 H 0.0517 0.5059 0.3872 0.032 Uiso 1 1 calc R . .
C1 C -0.0050(2) 0.2647(3) 0.5408(3) 0.0347(9) Uani 1 1 d . . .
H1 H -0.0687 0.2538 0.5754 0.042 Uiso 1 1 calc R A .
C2 C 0.0602(3) 0.3565(2) 0.5432(3) 0.0344(8) Uani 1 1 d . A .
H2 H 0.0514 0.4188 0.5797 0.041 Uiso 1 1 calc R . .
C3 C 0.1240(2) 0.2371(2) 0.4448(3) 0.0308(7) Uani 1 1 d . . .
H3 H 0.1681 0.2046 0.4008 0.037 Uiso 1 1 calc R A .
C4 C 0.2379(2) 0.4117(2) 0.4617(3) 0.0276(8) Uani 1 1 d . . .
H4A H 0.3014 0.3657 0.4449 0.033 Uiso 1 1 calc R A .
H4B H 0.2578 0.4512 0.5159 0.033 Uiso 1 1 calc R . .
C5 C 0.2170(3) 0.49539(19) 0.3896(2) 0.0195(7) Uani 1 1 d . A .
C6 C 0.1315(2) 0.6122(2) 0.3033(3) 0.0263(6) Uani 1 1 d . . .
C7 C 0.0564(2) 0.6788(3) 0.2557(3) 0.0373(8) Uani 1 1 d . . .
H7 H -0.0205 0.6698 0.2622 0.045 Uiso 1 1 calc R . .
C8 C 0.0991(3) 0.7576(3) 0.1993(3) 0.0384(9) Uani 1 1 d . . .
H8 H 0.0509 0.8040 0.1677 0.046 Uiso 1 1 calc R . .
C9 C 0.2145(3) 0.7693(2) 0.1886(3) 0.0311(8) Uani 1 1 d . . .
H9 H 0.2409 0.8239 0.1497 0.037 Uiso 1 1 calc R . .
C10 C 0.2909(2) 0.7036(2) 0.2330(3) 0.0281(8) Uani 1 1 d . . .
H10 H 0.3675 0.7124 0.2245 0.034 Uiso 1 1 calc R . .
C11 C 0.2483(2) 0.6230(2) 0.2913(3) 0.0204(6) Uani 1 1 d . . .

loop_
_atom_site_aniso_label
_atom_site_aniso_U_11
_atom_site_aniso_U_22
_atom_site_aniso_U_33
_atom_site_aniso_U_23
_atom_site_aniso_U_13
_atom_site_aniso_U_12
Cd1 0.0197(2) 0.0197(2) 0.0358(5) 0.000 0.000 0.000
Cd2 0.02105(19) 0.02105(19) 0.0245(4) 0.000 0.000 0.000
Br1 0.0236(3) 0.0236(3) 0.0284(6) 0.000 0.000 0.000
Br2 0.0352(3) 0.0352(3) 0.0246(5) 0.000 0.000 0.000
O1 0.019(7) 0.023(7) 0.030(5) 0.000(4) -0.005(8) 0.002(6)
N1 0.0274(11) 0.0250(12) 0.048(2) 0.0049(14) 0.0027(15) -0.0038(10)
N2 0.0231(10) 0.0210(10) 0.0284(15) 0.0043(11) -0.0002(11) -0.0024(8)
N3 0.0179(10) 0.0167(11) 0.0319(17) 0.0027(11) 0.0021(11) -0.0007(9)
N4 0.0148(11) 0.0304(12) 0.0350(18) 0.0043(12) 0.0006(12) -0.0034(10)
C1 0.0281(18) 0.0263(18) 0.050(3) 0.0025(17) 0.0147(15) 0.0030(11)
C2 0.0305(17) 0.0278(16) 0.045(2) -0.0010(16) 0.0107(16) 0.0006(13)
C3 0.0316(15) 0.0271(14) 0.034(2) -0.0031(13) 0.0090(15) -0.0048(12)
C4 0.0207(12) 0.0331(15) 0.029(2) 0.0094(13) -0.0015(12) -0.0065(11)
C5 0.0203(16) 0.0196(15) 0.019(2) 0.0023(10) -0.0002(11) -0.0041(9)
C6 0.0219(13) 0.0273(14) 0.0296(17) 0.0013(14) -0.0021(13) -0.0009(11)
C7 0.0245(15) 0.0379(16) 0.050(2) 0.0072(18) -0.0064(16) 0.0042(12)
C8 0.0389(17) 0.0355(16) 0.041(3) 0.0085(15) -0.0099(15) 0.0096(13)
C9 0.0425(17) 0.0263(14) 0.024(2) 0.0068(13) 0.0046(14) -0.0008(13)
C10 0.0276(14) 0.0278(14) 0.029(3) 0.0010(13) 0.0050(13) -0.0023(12)
C11 0.0210(12) 0.0187(12) 0.0216(17) -0.0016(11) 0.0004(11) 0.0016(10)

loop_
_atom_type_symbol
_atom_type_description
_atom_type_scat_dispersion_real
_atom_type_scat_dispersion_imag
_atom_type_scat_source
C C 0.0033 0.0016 'International Tables Vol C Tables 4.2.6.8 and 6.1.1.4'
H H 0.0000 0.0000 'International Tables Vol C Tables 4.2.6.8 and 6.1.1.4'
N N 0.0061 0.0033 'International Tables Vol C Tables 4.2.6.8 and 6.1.1.4'
O O 0.0106 0.0060 'International Tables Vol C Tables 4.2.6.8 and 6.1.1.4'
Br Br -0.2901 2.4595 'International Tables Vol C Tables 4.2.6.8 and 6.1.1.4'
Cd Cd -0.8075 1.2024 'International Tables Vol C Tables 4.2.6.8 and 6.1.1.4'

loop_
_geom_angle_atom_site_label_1
_geom_angle_atom_site_label_2
_geom_angle_atom_site_label_3
_geom_angle
_geom_angle_site_symmetry_1
_geom_angle_site_symmetry_3
N1 Cd1 N1 89.981(4) 6 3
N1 Cd1 N1 89.981(4) 6 .
N1 Cd1 N1 177.9(2) 3 .
N1 Cd1 N1 177.9(2) 6 7
N1 Cd1 N1 89.981(4) 3 7
N1 Cd1 N1 89.981(4) . 7
N1 Cd1 O1 90.2(12) 6 3
N1 Cd1 O1 81.3(3) 3 3
N1 Cd1 O1 96.7(3) . 3
N1 Cd1 O1 87.7(12) 7 3
N1 Cd1 O1 81.3(3) 6 6
N1 Cd1 O1 87.7(12) 3 6
N1 Cd1 O1 90.2(12) . 6
N1 Cd1 O1 96.7(3) 7 6
O1 Cd1 O1 11.0(3) 3 6
N1 Cd1 O1 96.7(3) 6 7
N1 Cd1 O1 90.2(12) 3 7
N1 Cd1 O1 87.7(12) . 7
N1 Cd1 O1 81.3(3) 7 7
O1 Cd1 O1 11.0(3) 3 7
O1 Cd1 O1 15.6(5) 6 7
N1 Cd1 O1 87.7(12) 6 .
N1 Cd1 O1 96.7(3) 3 .
N1 Cd1 O1 81.3(3) . .
N1 Cd1 O1 90.2(12) 7 .
O1 Cd1 O1 15.6(5) 3 .
O1 Cd1 O1 11.0(3) 6 .
O1 Cd1 O1 11.0(3) 7 .
N1 Cd1 Br2 91.04(10) 6 2_545
N1 Cd1 Br2 91.04(10) 3 2_545
N1 Cd1 Br2 91.04(10) . 2_545
N1 Cd1 Br2 91.04(10) 7 2_545
O1 Cd1 Br2 172.2(2) 3 2_545
O1 Cd1 Br2 172.2(2) 6 2_545
O1 Cd1 Br2 172.2(2) 7 2_545
O1 Cd1 Br2 172.2(2) . 2_545
N3 Cd2 N3 89.951(5) 3_665 7_655
N3 Cd2 N3 89.951(6) 3_665 6_565
N3 Cd2 N3 176.64(17) 7_655 6_565
N3 Cd2 N3 176.64(17) 3_665 .
N3 Cd2 N3 89.951(6) 7_655 .
N3 Cd2 N3 89.951(5) 6_565 .
N3 Cd2 Br2 88.32(9) 3_665 .
N3 Cd2 Br2 88.32(9) 7_655 .
N3 Cd2 Br2 88.32(9) 6_565 .
N3 Cd2 Br2 88.32(9) . .
N3 Cd2 Br1 91.68(9) 3_665 .
N3 Cd2 Br1 91.68(9) 7_655 .
N3 Cd2 Br1 91.68(9) 6_565 .
N3 Cd2 Br1 91.68(9) . .
Br2 Cd2 Br1 180.0 . .
Cd1 Br2 Cd2 180.0 2_554 .
C3 N1 C1 105.9(3) . .
C3 N1 Cd1 125.7(2) . .
C1 N1 Cd1 124.3(2) . .
C3 N2 C2 106.6(2) . .
C3 N2 C4 126.4(2) . .
C2 N2 C4 126.7(2) . .
C5 N3 C11 103.8(2) . .
C5 N3 Cd2 128.1(2) . .
C11 N3 Cd2 127.48(18) . .
C5 N4 C6 105.2(2) . .
C2 C1 N1 110.1(3) . .
C1 C2 N2 105.8(3) . .
N1 C3 N2 111.6(3) . .
N2 C4 C5 114.0(2) . .
N3 C5 N4 115.6(3) . .
N3 C5 C4 121.2(3) . .
N4 C5 C4 123.0(3) . .
N4 C6 C7 131.6(3) . .
N4 C6 C11 107.3(3) . .
C7 C6 C11 121.2(3) . .
C8 C7 C6 118.0(3) . .
C7 C8 C9 120.7(3) . .
C10 C9 C8 122.9(3) . .
C9 C10 C11 117.0(3) . .
C10 C11 N3 131.6(2) . .
C10 C11 C6 120.2(3) . .
N3 C11 C6 108.1(3) . .

loop_
_geom_bond_atom_site_label_1
_geom_bond_atom_site_label_2
_geom_bond_distance
_geom_bond_site_symmetry_2
Cd1 N1 2.309(2) 6
Cd1 N1 2.309(2) 3
Cd1 N1 2.309(2) .
Cd1 N1 2.309(2) 7
Cd1 O1 2.522(10) 3
Cd1 O1 2.522(10) 6
Cd1 O1 2.522(10) 7
Cd1 O1 2.522(10) .
Cd1 Br2 2.7749(18) 2_545
Cd2 N3 2.438(2) 3_665
Cd2 N3 2.438(2) 7_655
Cd2 N3 2.438(2) 6_565
Cd2 N3 2.438(2) .
Cd2 Br2 2.7822(12) .
Cd2 Br1 2.7919(9) .
Br2 Cd1 2.7749(18) 2_554
N1 C3 1.306(4) .
N1 C1 1.371(5) .
N2 C3 1.348(4) .
N2 C2 1.384(4) .
N2 C4 1.457(3) .
N3 C5 1.335(4) .
N3 C11 1.402(4) .
N4 C5 1.336(4) .
N4 C6 1.386(4) .
C1 C2 1.346(4) .
C4 C5 1.495(4) .
C6 C7 1.397(4) .
C6 C11 1.413(4) .
C7 C8 1.365(5) .
C8 C9 1.395(5) .
C9 C10 1.377(5) .
C10 C11 1.397(4) .
